data_4315603
loop_
_publ_author_name
'Dileep A. K. Vezzu'
'Joseph C. Deaton'
'James S. Jones'
'Libero Bartolotti'
'Caleb F. Harris'
'Alfred P. Marchetti'
'Marina Kondakova'
'Robert D. Pike'
'Shouquan Huo'

_publ_contact_author_address
;
Department of Chemistry
East Carolina University
Greenville, NC 27858
;
_publ_contact_author_email huos@ecu.edu
_publ_contact_author_fax 252-3286210
_publ_contact_author_name 'Shouquan Huo'
_publ_contact_author_phone 252-328-9784
_publ_section_title
;
 Highly Luminescent Tetradentate Bis-Cyclometalated Platinum Complexes:
 Design, Synthesis, Structure, Photophysics, and Electroluminescence
 Application
;
_journal_name_full 'Inorganic Chemistry'
_journal_page_first 5107
_journal_page_last 5119
_journal_paper_doi 10.1021/ic1002226
_journal_volume 49
_journal_year 2010
_chemical_formula_moiety '3(C28 H19 N3 Pt), C H2 Cl2'
_chemical_formula_sum 'C85 H59 Cl2 N9 Pt3'
_chemical_formula_weight 1862.58
_chemical_name_systematic
; 
 ? 
;
_space_group_IT_number 2
_symmetry_cell_setting triclinic
_symmetry_space_group_name_Hall '-P 1'
_symmetry_space_group_name_H-M 'P -1'
_atom_sites_solution_hydrogens geom
_atom_sites_solution_primary direct
_atom_sites_solution_secondary difmap
_audit_creation_method SHELXL-97
_cell_angle_alpha 81.958(5)
_cell_angle_beta 83.676(5)
_cell_angle_gamma 83.412(6)
_cell_formula_units_Z 2
_cell_length_a 11.3262(11)
_cell_length_b 15.7878(14)
_cell_length_c 20.0657(18)
_cell_measurement_reflns_used 9920
_cell_measurement_temperature 100(2)
_cell_measurement_theta_max 70.76
_cell_measurement_theta_min 2.84
_cell_volume 3513.1(6)
_computing_cell_refinement 'SAINTPLUS (Bruker AXS, 2004)'
_computing_data_collection 'APEX2 (Bruker AXS, 2004)'
_computing_data_reduction SAINTPLUS
_computing_molecular_graphics 'ORTEP3 (Farrugia, 1997)'
_computing_publication_material 'SHELXL97 (Sheldrick, 1997)'
_computing_structure_refinement 'XSHELL (Bruker, 2004)'
_computing_structure_solution 'SHELXS97 (Sheldrick, 1997)'
_diffrn_ambient_temperature 100(2)
_diffrn_measured_fraction_theta_full 0.969
_diffrn_measured_fraction_theta_max 0.969
_diffrn_measurement_device_type 'Bruker SMART APEX II CCD'
_diffrn_measurement_method '\w and \y'
_diffrn_radiation_monochromator graphite
_diffrn_radiation_source 'fine-focus sealed tube'
_diffrn_radiation_type CuK\a
_diffrn_radiation_wavelength 1.54178
_diffrn_reflns_av_R_equivalents 0.0535
_diffrn_reflns_av_sigmaI/netI 0.0510
_diffrn_reflns_limit_h_max 13
_diffrn_reflns_limit_h_min -12
_diffrn_reflns_limit_k_max 18
_diffrn_reflns_limit_k_min -18
_diffrn_reflns_limit_l_max 23
_diffrn_reflns_limit_l_min -23
_diffrn_reflns_number 56175
_diffrn_reflns_theta_full 67.00
_diffrn_reflns_theta_max 67.00
_diffrn_reflns_theta_min 2.23
_diffrn_standards_number 0
_exptl_absorpt_coefficient_mu 12.064
_exptl_absorpt_correction_T_max 0.5619
_exptl_absorpt_correction_T_min 0.0450
_exptl_absorpt_correction_type numerical
_exptl_absorpt_process_details 'SADABS (Sheldrick, 2004)'
_exptl_crystal_colour red
_exptl_crystal_density_diffrn 1.761
_exptl_crystal_density_method 'not measured'
_exptl_crystal_description plate
_exptl_crystal_F_000 1800
_exptl_crystal_size_max 0.68
_exptl_crystal_size_mid 0.61
_exptl_crystal_size_min 0.05
_refine_diff_density_max 2.610
_refine_diff_density_min -2.792
_refine_diff_density_rms 0.220
_refine_ls_extinction_method none
_refine_ls_goodness_of_fit_ref 1.037
_refine_ls_hydrogen_treatment constr
_refine_ls_matrix_type full
_refine_ls_number_parameters 887
_refine_ls_number_reflns 12144
_refine_ls_number_restraints 0
_refine_ls_restrained_S_all 1.037
_refine_ls_R_factor_all 0.0572
_refine_ls_R_factor_gt 0.0530
_refine_ls_shift/su_max 0.002
_refine_ls_shift/su_mean 0.000
_refine_ls_structure_factor_coef Fsqd
_refine_ls_weighting_details 'calc w=1/[\s^2^(Fo^2^)+(0.1152P)^2^+9.5521P] where P=(Fo^2^+2Fc^2^)/3'
_refine_ls_weighting_scheme calc
_refine_ls_wR_factor_gt 0.1512
_refine_ls_wR_factor_ref 0.1588
_reflns_number_gt 11067
_reflns_number_total 12144
_reflns_threshold_expression >2sigma(I)
_cod_data_source_file ic1002226_si_001_3.cif
_cod_data_source_block (NCCN)Pt3
_cod_database_code 4315603

loop_
_symmetry_equiv_pos_as_xyz
'x, y, z'
'-x, -y, -z'

loop_
_atom_site_label
_atom_site_type_symbol
_atom_site_fract_x
_atom_site_fract_y
_atom_site_fract_z
_atom_site_U_iso_or_equiv
_atom_site_adp_type
_atom_site_occupancy
_atom_site_symmetry_multiplicity
_atom_site_calc_flag
_atom_site_refinement_flags
_atom_site_disorder_assembly
_atom_site_disorder_group
Pt1 Pt 0.67655(2) 0.209708(19) 0.140991(13) 0.03449(11) Uani 1 1 d . . .
Pt2 Pt 0.44318(2) 0.101467(18) 0.518292(13) 0.03374(11) Uani 1 1 d . . .
Pt3 Pt 0.91883(2) 0.511494(18) 0.359392(15) 0.03584(11) Uani 1 1 d . . .
N1 N 0.6576(6) 0.3283(4) 0.1816(3) 0.0445(14) Uani 1 1 d . . .
N2 N 0.5102(6) 0.2034(5) 0.1027(3) 0.0438(15) Uani 1 1 d . . .
N3 N 0.9150(6) 0.0606(4) 0.1407(3) 0.0390(13) Uani 1 1 d . . .
N4 N 0.4035(5) 0.1198(4) 0.4142(3) 0.0403(13) Uani 1 1 d . . .
N5 N 0.3085(6) 0.0276(4) 0.5731(3) 0.0419(14) Uani 1 1 d . . .
N6 N 0.6696(6) 0.1773(5) 0.5812(3) 0.0462(15) Uani 1 1 d . . .
N7 N 1.0308(6) 0.4135(4) 0.4128(3) 0.0394(13) Uani 1 1 d . . .
N8 N 0.7689(6) 0.5412(4) 0.4294(4) 0.0482(15) Uani 1 1 d . . .
N9 N 0.9661(6) 0.6003(4) 0.1974(3) 0.0447(15) Uani 1 1 d . . .
C1 C 0.5579(8) 0.3784(6) 0.1952(5) 0.058(2) Uani 1 1 d . . .
H1 H 0.4851 0.3624 0.1839 0.069 Uiso 1 1 calc R . .
C2 C 0.5543(10) 0.4526(7) 0.2251(7) 0.075(3) Uani 1 1 d . . .
H2 H 0.4813 0.4874 0.2331 0.090 Uiso 1 1 calc R . .
C3 C 0.6604(9) 0.4747(7) 0.2427(6) 0.071(3) Uani 1 1 d . . .
H3 H 0.6627 0.5263 0.2616 0.086 Uiso 1 1 calc R . .
C4 C 0.7618(8) 0.4205(6) 0.2325(5) 0.053(2) Uani 1 1 d . . .
H4 H 0.8347 0.4340 0.2459 0.064 Uiso 1 1 calc R . .
C5 C 0.7608(7) 0.3461(5) 0.2029(4) 0.0392(15) Uani 1 1 d . . .
C6 C 0.8618(7) 0.2810(5) 0.1944(3) 0.0401(16) Uani 1 1 d . . .
C7 C 0.9753(7) 0.2918(5) 0.2122(4) 0.0452(17) Uani 1 1 d . . .
H7 H 0.9898 0.3430 0.2284 0.054 Uiso 1 1 calc R . .
C8 C 1.0650(7) 0.2258(6) 0.2055(5) 0.055(2) Uani 1 1 d . . .
H8 H 1.1426 0.2315 0.2170 0.065 Uiso 1 1 calc R . .
C9 C 1.0429(7) 0.1511(6) 0.1820(4) 0.0473(18) Uani 1 1 d . . .
H9 H 1.1060 0.1064 0.1781 0.057 Uiso 1 1 calc R . .
C10 C 0.9300(6) 0.1396(5) 0.1640(3) 0.0356(14) Uani 1 1 d . . .
C11 C 0.8370(6) 0.2065(5) 0.1698(3) 0.0359(14) Uani 1 1 d . . .
C12 C 0.4228(7) 0.2651(7) 0.0923(5) 0.059(2) Uani 1 1 d . . .
H12 H 0.4346 0.3215 0.0997 0.071 Uiso 1 1 calc R . .
C13 C 0.3134(9) 0.2519(8) 0.0708(6) 0.072(3) Uani 1 1 d . . .
H13 H 0.2535 0.2982 0.0622 0.086 Uiso 1 1 calc R . .
C14 C 0.2963(8) 0.1702(8) 0.0627(5) 0.064(3) Uani 1 1 d . . .
H14 H 0.2221 0.1578 0.0504 0.077 Uiso 1 1 calc R . .
C15 C 0.3871(8) 0.1064(7) 0.0727(5) 0.059(2) Uani 1 1 d . . .
H15 H 0.3758 0.0492 0.0671 0.071 Uiso 1 1 calc R . .
C16 C 0.4951(7) 0.1239(5) 0.0907(3) 0.0408(16) Uani 1 1 d . . .
C17 C 0.6016(6) 0.0605(5) 0.0983(3) 0.0372(15) Uani 1 1 d . . .
C18 C 0.6025(7) -0.0237(5) 0.0854(4) 0.0447(18) Uani 1 1 d . . .
H18 H 0.5334 -0.0431 0.0721 0.054 Uiso 1 1 calc R . .
C19 C 0.7058(8) -0.0786(6) 0.0921(4) 0.051(2) Uani 1 1 d . . .
H19 H 0.7071 -0.1366 0.0841 0.062 Uiso 1 1 calc R . .
C20 C 0.8081(8) -0.0500(5) 0.1105(4) 0.0484(18) Uani 1 1 d . . .
H20 H 0.8783 -0.0887 0.1149 0.058 Uiso 1 1 calc R . .
C21 C 0.8084(7) 0.0364(5) 0.1227(3) 0.0363(15) Uani 1 1 d . . .
C22 C 0.7030(6) 0.0921(5) 0.1177(3) 0.0360(15) Uani 1 1 d . . .
C23 C 1.0198(7) 0.0008(5) 0.1337(4) 0.0384(15) Uani 1 1 d . . .
C24 C 1.0519(8) -0.0590(6) 0.1878(4) 0.0511(19) Uani 1 1 d . . .
H24 H 1.0059 -0.0597 0.2304 0.061 Uiso 1 1 calc R . .
C25 C 1.1510(9) -0.1174(6) 0.1794(5) 0.058(2) Uani 1 1 d . . .
H25 H 1.1736 -0.1589 0.2160 0.069 Uiso 1 1 calc R . .
C26 C 1.2163(8) -0.1149(7) 0.1179(6) 0.063(2) Uani 1 1 d . . .
H26 H 1.2850 -0.1549 0.1127 0.075 Uiso 1 1 calc R . .
C27 C 1.1863(8) -0.0566(6) 0.0630(4) 0.0506(19) Uani 1 1 d . . .
H27 H 1.2326 -0.0564 0.0205 0.061 Uiso 1 1 calc R . .
C28 C 1.0865(7) 0.0018(5) 0.0718(4) 0.0432(16) Uani 1 1 d . . .
H28 H 1.0637 0.0428 0.0349 0.052 Uiso 1 1 calc R . .
C29 C 0.3208(9) 0.0872(7) 0.3868(4) 0.057(2) Uani 1 1 d . . .
H29 H 0.2704 0.0508 0.4157 0.069 Uiso 1 1 calc R . .
C30 C 0.3026(9) 0.1024(7) 0.3198(5) 0.061(2) Uani 1 1 d . . .
H30 H 0.2383 0.0808 0.3031 0.073 Uiso 1 1 calc R . .
C31 C 0.3815(9) 0.1501(6) 0.2778(4) 0.058(2) Uani 1 1 d . . .
H31 H 0.3746 0.1608 0.2306 0.069 Uiso 1 1 calc R . .
C32 C 0.4703(8) 0.1822(6) 0.3052(4) 0.052(2) Uani 1 1 d . . .
H32 H 0.5261 0.2143 0.2764 0.062 Uiso 1 1 calc R . .
C33 C 0.4797(7) 0.1681(5) 0.3747(4) 0.0425(17) Uani 1 1 d . . .
C34 C 0.5715(7) 0.2013(5) 0.4079(4) 0.0422(16) Uani 1 1 d . . .
C35 C 0.6517(8) 0.2544(6) 0.3732(4) 0.056(2) Uani 1 1 d . . .
H35 H 0.6483 0.2728 0.3262 0.067 Uiso 1 1 calc R . .
C36 C 0.7380(9) 0.2809(6) 0.4078(5) 0.059(2) Uani 1 1 d . . .
H36 H 0.7946 0.3170 0.3842 0.071 Uiso 1 1 calc R . .
C37 C 0.7416(9) 0.2553(6) 0.4749(5) 0.057(2) Uani 1 1 d . . .
H37 H 0.8008 0.2743 0.4978 0.068 Uiso 1 1 calc R . .
C38 C 0.6585(7) 0.2006(5) 0.5121(4) 0.0400(16) Uani 1 1 d . . .
C39 C 0.5704(7) 0.1732(4) 0.4785(3) 0.0372(15) Uani 1 1 d . . .
C40 C 0.2209(9) -0.0070(8) 0.5502(5) 0.068(3) Uani 1 1 d . . .
H40 H 0.2130 0.0030 0.5030 0.081 Uiso 1 1 calc R . .
C41 C 0.1414(9) -0.0562(8) 0.5908(5) 0.069(3) Uani 1 1 d . . .
H41 H 0.0805 -0.0791 0.5719 0.083 Uiso 1 1 calc R . .
C42 C 0.1520(9) -0.0712(7) 0.6586(5) 0.067(3) Uani 1 1 d . . .
H42 H 0.0990 -0.1050 0.6881 0.081 Uiso 1 1 calc R . .
C43 C 0.2409(9) -0.0364(7) 0.6829(5) 0.060(2) Uani 1 1 d . . .
H43 H 0.2491 -0.0457 0.7301 0.072 Uiso 1 1 calc R . .
C44 C 0.3191(6) 0.0121(5) 0.6402(4) 0.0387(15) Uani 1 1 d . . .
C45 C 0.4198(6) 0.0499(5) 0.6616(4) 0.0393(16) Uani 1 1 d . . .
C46 C 0.4425(8) 0.0404(5) 0.7286(4) 0.0452(17) Uani 1 1 d . . .
H46 H 0.3913 0.0106 0.7623 0.054 Uiso 1 1 calc R . .
C47 C 0.5393(8) 0.0741(6) 0.7461(4) 0.051(2) Uani 1 1 d . . .
H47 H 0.5566 0.0664 0.7920 0.062 Uiso 1 1 calc R . .
C48 C 0.6123(8) 0.1196(6) 0.6967(4) 0.0504(19) Uani 1 1 d . . .
H48 H 0.6781 0.1440 0.7095 0.061 Uiso 1 1 calc R . .
C49 C 0.5901(7) 0.1303(5) 0.6277(4) 0.0401(16) Uani 1 1 d . . .
C50 C 0.4929(6) 0.0951(5) 0.6093(3) 0.0355(14) Uani 1 1 d . . .
C51 C 0.7754(9) 0.2008(6) 0.6076(4) 0.051(2) Uani 1 1 d . . .
C52 C 0.8767(9) 0.1426(8) 0.6098(5) 0.065(3) Uani 1 1 d . . .
H52 H 0.8793 0.0898 0.5918 0.078 Uiso 1 1 calc R . .
C53 C 0.9753(11) 0.1626(10) 0.6389(6) 0.082(4) Uani 1 1 d . . .
H53 H 1.0451 0.1231 0.6404 0.099 Uiso 1 1 calc R . .
C54 C 0.9724(13) 0.2356(11) 0.6642(6) 0.089(4) Uani 1 1 d . . .
H54 H 1.0404 0.2473 0.6838 0.107 Uiso 1 1 calc R . .
C55 C 0.8726(14) 0.2959(9) 0.6631(6) 0.087(4) Uani 1 1 d . . .
H55 H 0.8731 0.3480 0.6817 0.105 Uiso 1 1 calc R . .
C56 C 0.7685(14) 0.2791(8) 0.6336(5) 0.083(4) Uani 1 1 d . . .
H56 H 0.6991 0.3191 0.6319 0.100 Uiso 1 1 calc R . .
C57 C 1.0214(8) 0.3825(6) 0.4796(4) 0.0511(19) Uani 1 1 d . . .
H57 H 0.9578 0.4064 0.5085 0.061 Uiso 1 1 calc R . .
C58 C 1.0988(9) 0.3195(6) 0.5064(4) 0.056(2) Uani 1 1 d . . .
H58 H 1.0897 0.3003 0.5535 0.067 Uiso 1 1 calc R . .
C59 C 1.1897(10) 0.2828(6) 0.4669(5) 0.062(2) Uani 1 1 d . . .
H59 H 1.2432 0.2371 0.4855 0.074 Uiso 1 1 calc R . .
C60 C 1.2028(9) 0.3140(6) 0.3983(5) 0.055(2) Uani 1 1 d . . .
H60 H 1.2658 0.2896 0.3695 0.066 Uiso 1 1 calc R . .
C61 C 1.1241(7) 0.3805(5) 0.3724(4) 0.0415(16) Uani 1 1 d . . .
C62 C 1.1335(7) 0.4231(5) 0.3033(4) 0.0409(16) Uani 1 1 d . . .
C63 C 1.2252(7) 0.3975(6) 0.2556(4) 0.0484(18) Uani 1 1 d . . .
H63 H 1.2844 0.3520 0.2677 0.058 Uiso 1 1 calc R . .
C64 C 1.2281(8) 0.4399(7) 0.1903(5) 0.057(2) Uani 1 1 d . . .
H64 H 1.2892 0.4226 0.1571 0.068 Uiso 1 1 calc R . .
C65 C 1.1439(8) 0.5065(6) 0.1729(4) 0.052(2) Uani 1 1 d . . .
H65 H 1.1486 0.5355 0.1281 0.062 Uiso 1 1 calc R . .
C66 C 1.0515(7) 0.5324(5) 0.2197(4) 0.0397(15) Uani 1 1 d . . .
C67 C 1.0447(6) 0.4905(4) 0.2859(4) 0.0339(14) Uani 1 1 d . . .
C68 C 0.7348(9) 0.4990(6) 0.4886(6) 0.063(2) Uani 1 1 d . . .
H68 H 0.7790 0.4458 0.5025 0.075 Uiso 1 1 calc R . .
C69 C 0.6380(10) 0.5274(7) 0.5322(6) 0.074(3) Uani 1 1 d . . .
H69 H 0.6183 0.4965 0.5753 0.089 Uiso 1 1 calc R . .
C70 C 0.5723(9) 0.6032(7) 0.5090(6) 0.073(3) Uani 1 1 d . . .
H70 H 0.5068 0.6263 0.5371 0.088 Uiso 1 1 calc R . .
C71 C 0.6013(8) 0.6454(6) 0.4454(5) 0.061(2) Uani 1 1 d . . .
H71 H 0.5539 0.6958 0.4285 0.073 Uiso 1 1 calc R . .
C72 C 0.7000(8) 0.6133(6) 0.4068(5) 0.053(2) Uani 1 1 d . . .
C73 C 0.7375(8) 0.6514(6) 0.3373(5) 0.053(2) Uani 1 1 d . . .
C74 C 0.6773(12) 0.7258(8) 0.3073(6) 0.086(4) Uani 1 1 d . . .
H74 H 0.6100 0.7542 0.3306 0.103 Uiso 1 1 calc R . .
C75 C 0.7191(14) 0.7576(8) 0.2414(6) 0.101(5) Uani 1 1 d . . .
H75 H 0.6850 0.8116 0.2212 0.121 Uiso 1 1 calc R . .
C76 C 0.8064(12) 0.7132(7) 0.2061(5) 0.082(4) Uani 1 1 d . . .
H76 H 0.8249 0.7322 0.1594 0.098 Uiso 1 1 calc R . .
C77 C 0.8716(9) 0.6389(5) 0.2366(4) 0.051(2) Uani 1 1 d . . .
C78 C 0.8359(7) 0.6074(5) 0.3036(4) 0.0430(17) Uani 1 1 d . . .
C79 C 0.9791(8) 0.6295(5) 0.1258(4) 0.0486(19) Uani 1 1 d . . .
C80 C 1.0437(12) 0.7004(8) 0.1015(6) 0.078(3) Uani 1 1 d . . .
H80 H 1.0800 0.7291 0.1312 0.094 Uiso 1 1 calc R . .
C81 C 1.0524(14) 0.7269(10) 0.0316(7) 0.101(5) Uani 1 1 d . . .
H81 H 1.0919 0.7762 0.0138 0.121 Uiso 1 1 calc R . .
C82 C 1.0050(16) 0.6832(10) -0.0111(6) 0.100(5) Uani 1 1 d . . .
H82 H 1.0192 0.6981 -0.0586 0.120 Uiso 1 1 calc R . .
C83 C 0.9381(12) 0.6188(9) 0.0140(6) 0.084(3) Uani 1 1 d . . .
H83 H 0.8975 0.5935 -0.0159 0.100 Uiso 1 1 calc R . .
C84 C 0.9268(9) 0.5888(7) 0.0818(5) 0.058(2) Uani 1 1 d . . .
H84 H 0.8837 0.5407 0.0981 0.069 Uiso 1 1 calc R . .
Cl1 Cl 0.6394(8) 0.3396(6) 0.8039(6) 0.237(5) Uani 1 1 d . . .
Cl2 Cl 0.4812(10) 0.2679(7) 0.9099(6) 0.254(5) Uani 1 1 d . . .
C85 C 0.512(4) 0.311(2) 0.824(2) 0.241(16) Uiso 1 1 d . . .
H85A H 0.4995 0.2678 0.7954 0.289 Uiso 1 1 calc R . .
H85B H 0.4536 0.3617 0.8142 0.289 Uiso 1 1 calc R . .

loop_
_atom_site_aniso_label
_atom_site_aniso_U_11
_atom_site_aniso_U_22
_atom_site_aniso_U_33
_atom_site_aniso_U_23
_atom_site_aniso_U_13
_atom_site_aniso_U_12
Pt1 0.03096(17) 0.04306(19) 0.03202(17) -0.00790(12) -0.00419(12) -0.00969(13)
Pt2 0.03742(18) 0.03390(18) 0.02830(16) -0.00309(12) -0.00139(12) 0.00034(13)
Pt3 0.03565(18) 0.03038(18) 0.04242(18) -0.00901(12) -0.00643(13) 0.00055(13)
N1 0.038(3) 0.048(4) 0.052(4) -0.016(3) -0.010(3) -0.007(3)
N2 0.035(3) 0.060(4) 0.040(3) -0.019(3) -0.004(3) -0.009(3)
N3 0.039(3) 0.042(3) 0.038(3) -0.006(3) -0.005(2) -0.007(3)
N4 0.039(3) 0.043(3) 0.039(3) -0.007(3) -0.014(3) 0.008(3)
N5 0.042(3) 0.047(3) 0.035(3) -0.004(3) -0.001(3) -0.004(3)
N6 0.051(4) 0.054(4) 0.036(3) -0.005(3) -0.007(3) -0.019(3)
N7 0.042(3) 0.038(3) 0.039(3) -0.009(2) -0.006(3) -0.001(3)
N8 0.049(4) 0.043(3) 0.052(4) -0.010(3) -0.001(3) -0.001(3)
N9 0.049(4) 0.039(3) 0.045(3) -0.001(3) -0.011(3) 0.006(3)
C1 0.043(4) 0.053(5) 0.083(6) -0.024(5) -0.017(4) -0.002(4)
C2 0.059(6) 0.066(6) 0.106(9) -0.035(6) -0.024(6) 0.008(5)
C3 0.060(6) 0.059(6) 0.104(8) -0.039(6) -0.014(6) -0.007(5)
C4 0.052(5) 0.051(5) 0.062(5) -0.016(4) -0.009(4) -0.016(4)
C5 0.043(4) 0.036(4) 0.041(4) -0.005(3) -0.006(3) -0.011(3)
C6 0.041(4) 0.051(4) 0.030(3) -0.003(3) -0.004(3) -0.012(3)
C7 0.040(4) 0.048(4) 0.051(4) -0.014(3) -0.009(3) -0.011(3)
C8 0.040(4) 0.070(6) 0.061(5) -0.010(4) -0.016(4) -0.019(4)
C9 0.039(4) 0.053(5) 0.050(4) -0.006(4) -0.010(3) -0.001(4)
C10 0.036(3) 0.042(4) 0.031(3) -0.004(3) -0.003(3) -0.010(3)
C11 0.036(3) 0.046(4) 0.026(3) -0.003(3) -0.002(3) -0.008(3)
C12 0.038(4) 0.075(6) 0.071(6) -0.025(5) -0.023(4) -0.002(4)
C13 0.042(5) 0.095(8) 0.083(7) -0.032(6) -0.017(5) 0.008(5)
C14 0.037(4) 0.099(8) 0.066(6) -0.025(5) -0.012(4) -0.016(5)
C15 0.046(5) 0.089(7) 0.052(5) -0.027(5) -0.003(4) -0.026(5)
C16 0.039(4) 0.056(4) 0.030(3) -0.010(3) 0.001(3) -0.014(3)
C17 0.042(4) 0.047(4) 0.024(3) -0.006(3) 0.001(3) -0.013(3)
C18 0.048(4) 0.056(5) 0.034(3) -0.009(3) 0.000(3) -0.023(4)
C19 0.067(5) 0.048(4) 0.045(4) -0.012(3) -0.003(4) -0.022(4)
C20 0.055(5) 0.048(4) 0.044(4) -0.007(3) -0.003(3) -0.011(4)
C21 0.043(4) 0.039(4) 0.027(3) -0.002(3) -0.003(3) -0.012(3)
C22 0.038(4) 0.048(4) 0.024(3) -0.005(3) 0.003(3) -0.016(3)
C23 0.041(4) 0.038(4) 0.038(3) -0.005(3) -0.007(3) -0.006(3)
C24 0.054(5) 0.058(5) 0.039(4) 0.001(4) -0.005(3) -0.005(4)
C25 0.062(5) 0.054(5) 0.054(5) 0.008(4) -0.017(4) 0.000(4)
C26 0.045(5) 0.061(6) 0.081(7) -0.012(5) -0.010(5) 0.006(4)
C27 0.049(4) 0.056(5) 0.048(4) -0.013(4) -0.003(4) -0.005(4)
C28 0.044(4) 0.047(4) 0.039(4) -0.005(3) -0.005(3) -0.008(3)
C29 0.062(5) 0.070(6) 0.039(4) -0.001(4) -0.010(4) -0.007(5)
C30 0.066(6) 0.071(6) 0.049(5) -0.008(4) -0.020(4) -0.006(5)
C31 0.074(6) 0.070(6) 0.027(4) -0.006(4) -0.010(4) 0.002(5)
C32 0.053(5) 0.069(5) 0.030(4) -0.007(4) 0.006(3) 0.000(4)
C33 0.039(4) 0.051(4) 0.035(4) -0.011(3) -0.001(3) 0.007(3)
C34 0.050(4) 0.041(4) 0.034(3) -0.004(3) -0.001(3) -0.003(3)
C35 0.063(5) 0.070(6) 0.035(4) -0.006(4) 0.008(4) -0.020(5)
C36 0.065(5) 0.065(6) 0.048(5) 0.000(4) 0.007(4) -0.028(5)
C37 0.059(5) 0.063(5) 0.049(5) -0.002(4) 0.002(4) -0.019(4)
C38 0.045(4) 0.040(4) 0.034(3) -0.004(3) -0.001(3) -0.007(3)
C39 0.044(4) 0.033(3) 0.034(3) -0.009(3) 0.004(3) -0.002(3)
C40 0.067(6) 0.096(8) 0.048(5) -0.003(5) -0.010(4) -0.042(6)
C41 0.062(6) 0.098(8) 0.053(5) -0.010(5) -0.001(4) -0.038(6)
C42 0.053(5) 0.085(7) 0.061(5) 0.004(5) 0.004(4) -0.020(5)
C43 0.063(5) 0.069(6) 0.045(4) 0.003(4) 0.000(4) -0.014(5)
C44 0.037(3) 0.039(4) 0.038(3) -0.007(3) 0.003(3) 0.001(3)
C45 0.035(3) 0.042(4) 0.040(4) -0.015(3) 0.002(3) 0.005(3)
C46 0.055(4) 0.051(4) 0.030(3) -0.006(3) 0.002(3) -0.011(4)
C47 0.063(5) 0.064(5) 0.028(3) -0.002(3) -0.004(3) -0.016(4)
C48 0.058(5) 0.057(5) 0.039(4) -0.012(3) -0.006(4) -0.014(4)
C49 0.048(4) 0.036(4) 0.034(3) 0.000(3) 0.002(3) -0.005(3)
C50 0.039(3) 0.036(4) 0.034(3) -0.015(3) -0.003(3) 0.002(3)
C51 0.068(6) 0.053(5) 0.036(4) 0.000(3) -0.009(4) -0.024(4)
C52 0.060(6) 0.086(7) 0.052(5) 0.002(5) -0.014(4) -0.027(5)
C53 0.067(6) 0.127(11) 0.057(6) 0.004(7) -0.010(5) -0.043(7)
C54 0.097(9) 0.123(11) 0.053(6) 0.006(7) -0.010(6) -0.061(9)
C55 0.128(11) 0.090(8) 0.056(6) -0.024(6) 0.020(6) -0.073(9)
C56 0.127(10) 0.075(7) 0.056(6) -0.012(5) 0.002(6) -0.051(7)
C57 0.049(4) 0.058(5) 0.046(4) -0.009(4) 0.002(3) -0.006(4)
C58 0.064(5) 0.057(5) 0.044(4) 0.005(4) -0.013(4) -0.002(4)
C59 0.076(6) 0.046(5) 0.059(5) 0.005(4) -0.016(5) 0.006(5)
C60 0.060(5) 0.052(5) 0.050(5) -0.007(4) -0.011(4) 0.018(4)
C61 0.038(4) 0.041(4) 0.046(4) -0.009(3) -0.011(3) 0.003(3)
C62 0.039(4) 0.040(4) 0.046(4) -0.010(3) -0.010(3) -0.003(3)
C63 0.033(4) 0.058(5) 0.051(4) -0.008(4) -0.004(3) 0.009(4)
C64 0.040(4) 0.074(6) 0.054(5) -0.016(4) 0.007(4) 0.002(4)
C65 0.048(4) 0.057(5) 0.047(4) 0.001(4) -0.003(4) 0.001(4)
C66 0.041(4) 0.035(4) 0.045(4) -0.004(3) -0.011(3) -0.005(3)
C67 0.034(3) 0.026(3) 0.044(4) -0.012(3) -0.009(3) -0.002(3)
C68 0.057(5) 0.048(5) 0.082(7) -0.010(5) -0.003(5) 0.000(4)
C69 0.063(6) 0.076(7) 0.078(7) -0.010(5) 0.025(5) -0.012(5)
C70 0.053(5) 0.074(7) 0.089(8) -0.027(6) 0.013(5) 0.012(5)
C71 0.045(4) 0.062(5) 0.074(6) -0.026(5) 0.004(4) 0.011(4)
C72 0.046(4) 0.048(5) 0.070(5) -0.027(4) -0.008(4) 0.000(4)
C73 0.058(5) 0.048(4) 0.056(5) -0.023(4) -0.013(4) 0.013(4)
C74 0.094(8) 0.079(7) 0.074(7) -0.017(6) -0.019(6) 0.048(7)
C75 0.119(11) 0.086(8) 0.071(7) 0.011(6) 0.001(7) 0.065(8)
C76 0.106(9) 0.071(7) 0.053(5) 0.004(5) -0.009(6) 0.039(7)
C77 0.067(5) 0.042(4) 0.043(4) -0.004(3) -0.015(4) 0.009(4)
C78 0.039(4) 0.038(4) 0.056(4) -0.016(3) -0.017(3) 0.005(3)
C79 0.057(5) 0.042(4) 0.044(4) 0.004(3) -0.013(4) 0.003(4)
C80 0.097(8) 0.070(7) 0.068(6) 0.016(5) -0.019(6) -0.026(6)
C81 0.107(10) 0.096(9) 0.086(9) 0.051(8) -0.022(8) -0.022(8)
C82 0.134(12) 0.103(10) 0.051(6) 0.016(7) -0.012(7) 0.013(9)
C83 0.099(9) 0.098(9) 0.053(6) -0.003(6) -0.027(6) 0.006(7)
C84 0.064(5) 0.064(5) 0.046(4) -0.007(4) -0.013(4) -0.003(5)
Cl1 0.171(6) 0.186(7) 0.301(12) 0.047(7) 0.057(7) 0.034(5)
Cl2 0.265(11) 0.260(11) 0.215(10) -0.014(8) 0.051(8) -0.023(9)

loop_
_atom_type_symbol
_atom_type_description
_atom_type_scat_dispersion_real
_atom_type_scat_dispersion_imag
_atom_type_scat_source
C C 0.0181 0.0091 'International Tables Vol C Tables 4.2.6.8 and 6.1.1.4'
H H 0.0000 0.0000 'International Tables Vol C Tables 4.2.6.8 and 6.1.1.4'
N N 0.0311 0.0180 'International Tables Vol C Tables 4.2.6.8 and 6.1.1.4'
Pt Pt -4.5932 6.9264 'International Tables Vol C Tables 4.2.6.8 and 6.1.1.4'
Cl Cl 0.3639 0.7018 'International Tables Vol C Tables 4.2.6.8 and 6.1.1.4'

loop_
_geom_angle_atom_site_label_1
_geom_angle_atom_site_label_2
_geom_angle_atom_site_label_3
_geom_angle
_geom_angle_site_symmetry_1
_geom_angle_site_symmetry_3
_geom_angle_publ_flag
C22 Pt1 C11 93.6(3) . . ?
C22 Pt1 N1 170.7(3) . . ?
C11 Pt1 N1 80.7(3) . . ?
C22 Pt1 N2 81.0(3) . . ?
C11 Pt1 N2 173.8(3) . . ?
N1 Pt1 N2 105.1(2) . . ?
C50 Pt2 C39 92.4(3) . . ?
C50 Pt2 N5 81.0(3) . . ?
C39 Pt2 N5 173.1(3) . . ?
C50 Pt2 N4 173.1(3) . . ?
C39 Pt2 N4 80.8(3) . . ?
N5 Pt2 N4 105.8(2) . . ?
C78 Pt3 C67 92.9(3) . . ?
C78 Pt3 N7 172.2(3) . . ?
C67 Pt3 N7 80.8(3) . . ?
C78 Pt3 N8 80.7(3) . . ?
C67 Pt3 N8 172.9(3) . . ?
N7 Pt3 N8 105.9(3) . . ?
C1 N1 C5 118.9(7) . . ?
C1 N1 Pt1 128.0(5) . . ?
C5 N1 Pt1 112.5(5) . . ?
C12 N2 C16 118.5(7) . . ?
C12 N2 Pt1 128.6(6) . . ?
C16 N2 Pt1 112.8(5) . . ?
C21 N3 C10 126.3(6) . . ?
C21 N3 C23 117.0(6) . . ?
C10 N3 C23 116.7(6) . . ?
C29 N4 C33 119.4(7) . . ?
C29 N4 Pt2 128.9(6) . . ?
C33 N4 Pt2 111.7(5) . . ?
C40 N5 C44 117.1(7) . . ?
C40 N5 Pt2 129.6(6) . . ?
C44 N5 Pt2 113.3(5) . . ?
C38 N6 C49 126.0(7) . . ?
C38 N6 C51 117.2(6) . . ?
C49 N6 C51 116.8(6) . . ?
C57 N7 C61 118.3(7) . . ?
C57 N7 Pt3 128.9(6) . . ?
C61 N7 Pt3 112.8(5) . . ?
C68 N8 C72 117.9(8) . . ?
C68 N8 Pt3 129.4(6) . . ?
C72 N8 Pt3 112.7(6) . . ?
C77 N9 C66 127.0(7) . . ?
C77 N9 C79 118.0(7) . . ?
C66 N9 C79 115.0(7) . . ?
N1 C1 C2 123.6(8) . . ?
N1 C1 H1 118.2 . . ?
C2 C1 H1 118.2 . . ?
C1 C2 C3 117.9(10) . . ?
C1 C2 H2 121.1 . . ?
C3 C2 H2 121.1 . . ?
C4 C3 C2 118.6(9) . . ?
C4 C3 H3 120.7 . . ?
C2 C3 H3 120.7 . . ?
C3 C4 C5 121.4(8) . . ?
C3 C4 H4 119.3 . . ?
C5 C4 H4 119.3 . . ?
N1 C5 C4 119.3(7) . . ?
N1 C5 C6 115.0(6) . . ?
C4 C5 C6 125.6(7) . . ?
C11 C6 C7 122.7(7) . . ?
C11 C6 C5 115.8(6) . . ?
C7 C6 C5 121.5(7) . . ?
C8 C7 C6 118.1(7) . . ?
C8 C7 H7 121.0 . . ?
C6 C7 H7 121.0 . . ?
C7 C8 C9 120.6(7) . . ?
C7 C8 H8 119.7 . . ?
C9 C8 H8 119.7 . . ?
C8 C9 C10 122.0(8) . . ?
C8 C9 H9 119.0 . . ?
C10 C9 H9 119.0 . . ?
C9 C10 C11 118.6(7) . . ?
C9 C10 N3 118.2(7) . . ?
C11 C10 N3 123.2(6) . . ?
C6 C11 C10 118.1(6) . . ?
C6 C11 Pt1 115.5(5) . . ?
C10 C11 Pt1 126.2(5) . . ?
N2 C12 C13 123.5(10) . . ?
N2 C12 H12 118.3 . . ?
C13 C12 H12 118.3 . . ?
C14 C13 C12 117.6(10) . . ?
C14 C13 H13 121.2 . . ?
C12 C13 H13 121.2 . . ?
C13 C14 C15 119.1(8) . . ?
C13 C14 H14 120.5 . . ?
C15 C14 H14 120.5 . . ?
C14 C15 C16 120.8(9) . . ?
C14 C15 H15 119.6 . . ?
C16 C15 H15 119.6 . . ?
N2 C16 C15 120.3(8) . . ?
N2 C16 C17 114.6(6) . . ?
C15 C16 C17 125.0(8) . . ?
C18 C17 C22 122.3(7) . . ?
C18 C17 C16 122.0(7) . . ?
C22 C17 C16 115.6(7) . . ?
C19 C18 C17 118.8(7) . . ?
C19 C18 H18 120.6 . . ?
C17 C18 H18 120.6 . . ?
C18 C19 C20 120.9(8) . . ?
C18 C19 H19 119.6 . . ?
C20 C19 H19 119.6 . . ?
C19 C20 C21 120.6(8) . . ?
C19 C20 H20 119.7 . . ?
C21 C20 H20 119.7 . . ?
C22 C21 N3 123.7(7) . . ?
C22 C21 C20 118.9(7) . . ?
N3 C21 C20 117.3(7) . . ?
C21 C22 C17 118.4(7) . . ?
C21 C22 Pt1 126.4(5) . . ?
C17 C22 Pt1 115.0(6) . . ?
C28 C23 C24 120.2(7) . . ?
C28 C23 N3 119.1(7) . . ?
C24 C23 N3 120.6(7) . . ?
C25 C24 C23 119.6(8) . . ?
C25 C24 H24 120.2 . . ?
C23 C24 H24 120.2 . . ?
C26 C25 C24 119.3(8) . . ?
C26 C25 H25 120.4 . . ?
C24 C25 H25 120.4 . . ?
C25 C26 C27 122.6(9) . . ?
C25 C26 H26 118.7 . . ?
C27 C26 H26 118.7 . . ?
C26 C27 C28 117.8(8) . . ?
C26 C27 H27 121.1 . . ?
C28 C27 H27 121.1 . . ?
C23 C28 C27 120.5(7) . . ?
C23 C28 H28 119.7 . . ?
C27 C28 H28 119.7 . . ?
N4 C29 C30 124.7(9) . . ?
N4 C29 H29 117.7 . . ?
C30 C29 H29 117.7 . . ?
C29 C30 C31 117.0(9) . . ?
C29 C30 H30 121.5 . . ?
C31 C30 H30 121.5 . . ?
C30 C31 C32 119.0(7) . . ?
C30 C31 H31 120.5 . . ?
C32 C31 H31 120.5 . . ?
C31 C32 C33 120.9(8) . . ?
C31 C32 H32 119.6 . . ?
C33 C32 H32 119.6 . . ?
N4 C33 C32 118.8(8) . . ?
N4 C33 C34 117.1(6) . . ?
C32 C33 C34 124.1(8) . . ?
C35 C34 C39 123.1(7) . . ?
C35 C34 C33 122.5(7) . . ?
C39 C34 C33 114.4(7) . . ?
C34 C35 C36 119.0(8) . . ?
C34 C35 H35 120.5 . . ?
C36 C35 H35 120.5 . . ?
C37 C36 C35 120.3(8) . . ?
C37 C36 H36 119.8 . . ?
C35 C36 H36 119.8 . . ?
C36 C37 C38 121.6(9) . . ?
C36 C37 H37 119.2 . . ?
C38 C37 H37 119.2 . . ?
N6 C38 C39 123.2(7) . . ?
N6 C38 C37 117.5(7) . . ?
C39 C38 C37 119.3(7) . . ?
C38 C39 C34 116.7(7) . . ?
C38 C39 Pt2 127.3(5) . . ?
C34 C39 Pt2 116.0(6) . . ?
N5 C40 C41 124.1(9) . . ?
N5 C40 H40 117.9 . . ?
C41 C40 H40 117.9 . . ?
C42 C41 C40 118.5(9) . . ?
C42 C41 H41 120.7 . . ?
C40 C41 H41 120.7 . . ?
C41 C42 C43 118.3(9) . . ?
C41 C42 H42 120.9 . . ?
C43 C42 H42 120.9 . . ?
C42 C43 C44 121.1(9) . . ?
C42 C43 H43 119.4 . . ?
C44 C43 H43 119.4 . . ?
N5 C44 C43 120.9(7) . . ?
N5 C44 C45 114.2(6) . . ?
C43 C44 C45 125.0(7) . . ?
C46 C45 C50 122.2(7) . . ?
C46 C45 C44 121.4(7) . . ?
C50 C45 C44 116.3(6) . . ?
C47 C46 C45 119.6(7) . . ?
C47 C46 H46 120.2 . . ?
C45 C46 H46 120.2 . . ?
C46 C47 C48 120.0(7) . . ?
C46 C47 H47 120.0 . . ?
C48 C47 H47 120.0 . . ?
C47 C48 C49 121.1(8) . . ?
C47 C48 H48 119.5 . . ?
C49 C48 H48 119.5 . . ?
C50 C49 N6 123.8(7) . . ?
C50 C49 C48 119.3(7) . . ?
N6 C49 C48 116.9(7) . . ?
C49 C50 C45 117.7(6) . . ?
C49 C50 Pt2 127.1(5) . . ?
C45 C50 Pt2 115.2(5) . . ?
C52 C51 C56 122.0(10) . . ?
C52 C51 N6 119.0(8) . . ?
C56 C51 N6 118.8(10) . . ?
C51 C52 C53 119.1(12) . . ?
C51 C52 H52 120.4 . . ?
C53 C52 H52 120.4 . . ?
C54 C53 C52 120.9(14) . . ?
C54 C53 H53 119.5 . . ?
C52 C53 H53 119.5 . . ?
C53 C54 C55 121.9(12) . . ?
C53 C54 H54 119.0 . . ?
C55 C54 H54 119.0 . . ?
C54 C55 C56 119.8(11) . . ?
C54 C55 H55 120.1 . . ?
C56 C55 H55 120.1 . . ?
C51 C56 C55 116.2(13) . . ?
C51 C56 H56 121.9 . . ?
C55 C56 H56 121.9 . . ?
C58 C57 N7 122.3(8) . . ?
C58 C57 H57 118.8 . . ?
N7 C57 H57 118.8 . . ?
C57 C58 C59 120.7(8) . . ?
C57 C58 H58 119.6 . . ?
C59 C58 H58 119.6 . . ?
C58 C59 C60 118.3(9) . . ?
C58 C59 H59 120.9 . . ?
C60 C59 H59 120.9 . . ?
C61 C60 C59 119.9(9) . . ?
C61 C60 H60 120.0 . . ?
C59 C60 H60 120.0 . . ?
N7 C61 C60 120.3(7) . . ?
N7 C61 C62 114.4(7) . . ?
C60 C61 C62 125.2(8) . . ?
C63 C62 C67 121.2(7) . . ?
C63 C62 C61 121.5(7) . . ?
C67 C62 C61 117.3(7) . . ?
C64 C63 C62 118.7(8) . . ?
C64 C63 H63 120.6 . . ?
C62 C63 H63 120.6 . . ?
C65 C64 C63 120.7(8) . . ?
C65 C64 H64 119.6 . . ?
C63 C64 H64 119.6 . . ?
C64 C65 C66 121.3(8) . . ?
C64 C65 H65 119.3 . . ?
C66 C65 H65 119.3 . . ?
C65 C66 C67 119.6(7) . . ?
C65 C66 N9 117.9(7) . . ?
C67 C66 N9 122.5(7) . . ?
C66 C67 C62 118.4(7) . . ?
C66 C67 Pt3 127.0(5) . . ?
C62 C67 Pt3 114.5(5) . . ?
N8 C68 C69 124.3(10) . . ?
N8 C68 H68 117.8 . . ?
C69 C68 H68 117.8 . . ?
C70 C69 C68 116.3(10) . . ?
C70 C69 H69 121.8 . . ?
C68 C69 H69 121.8 . . ?
C71 C70 C69 120.4(9) . . ?
C71 C70 H70 119.8 . . ?
C69 C70 H70 119.8 . . ?
C72 C71 C70 118.9(9) . . ?
C72 C71 H71 120.5 . . ?
C70 C71 H71 120.5 . . ?
N8 C72 C71 121.9(9) . . ?
N8 C72 C73 114.4(7) . . ?
C71 C72 C73 123.7(9) . . ?
C74 C73 C78 122.4(9) . . ?
C74 C73 C72 121.4(9) . . ?
C78 C73 C72 116.2(8) . . ?
C73 C74 C75 117.6(10) . . ?
C73 C74 H74 121.2 . . ?
C75 C74 H74 121.2 . . ?
C76 C75 C74 121.2(10) . . ?
C76 C75 H75 119.4 . . ?
C74 C75 H75 119.4 . . ?
C75 C76 C77 121.5(10) . . ?
C75 C76 H76 119.2 . . ?
C77 C76 H76 119.2 . . ?
N9 C77 C78 124.0(7) . . ?
N9 C77 C76 117.6(8) . . ?
C78 C77 C76 118.4(8) . . ?
C77 C78 C73 118.4(8) . . ?
C77 C78 Pt3 126.1(6) . . ?
C73 C78 Pt3 115.3(6) . . ?
C84 C79 C80 120.4(9) . . ?
C84 C79 N9 120.1(8) . . ?
C80 C79 N9 119.5(8) . . ?
C81 C80 C79 117.3(11) . . ?
C81 C80 H80 121.3 . . ?
C79 C80 H80 121.3 . . ?
C82 C81 C80 121.2(12) . . ?
C82 C81 H81 119.4 . . ?
C80 C81 H81 119.4 . . ?
C83 C82 C81 119.9(11) . . ?
C83 C82 H82 120.1 . . ?
C81 C82 H82 120.1 . . ?
C82 C83 C84 121.8(12) . . ?
C82 C83 H83 119.1 . . ?
C84 C83 H83 119.1 . . ?
C83 C84 C79 119.0(10) . . ?
C83 C84 H84 120.5 . . ?
C79 C84 H84 120.5 . . ?
Cl1 C85 Cl2 116(2) . . ?
Cl1 C85 H85A 108.2 . . ?
Cl2 C85 H85A 108.2 . . ?
Cl1 C85 H85B 108.2 . . ?
Cl2 C85 H85B 108.2 . . ?
H85A C85 H85B 107.4 . . ?

loop_
_geom_bond_atom_site_label_1
_geom_bond_atom_site_label_2
_geom_bond_distance
_geom_bond_site_symmetry_2
_geom_bond_publ_flag
Pt1 C22 1.959(8) . ?
Pt1 C11 1.960(7) . ?
Pt1 N1 2.125(7) . ?
Pt1 N2 2.130(6) . ?
Pt2 C50 1.956(7) . ?
Pt2 C39 1.965(7) . ?
Pt2 N5 2.139(6) . ?
Pt2 N4 2.157(6) . ?
Pt3 C78 1.965(8) . ?
Pt3 C67 1.970(7) . ?
Pt3 N7 2.130(6) . ?
Pt3 N8 2.133(7) . ?
N1 C1 1.327(11) . ?
N1 C5 1.359(9) . ?
N2 C12 1.319(12) . ?
N2 C16 1.344(10) . ?
N3 C21 1.405(9) . ?
N3 C10 1.425(10) . ?
N3 C23 1.436(10) . ?
N4 C29 1.323(11) . ?
N4 C33 1.337(10) . ?
N5 C40 1.337(11) . ?
N5 C44 1.351(10) . ?
N6 C38 1.400(10) . ?
N6 C49 1.416(10) . ?
N6 C51 1.467(11) . ?
N7 C57 1.358(10) . ?
N7 C61 1.360(10) . ?
N8 C68 1.320(13) . ?
N8 C72 1.356(12) . ?
N9 C77 1.391(11) . ?
N9 C66 1.418(10) . ?
N9 C79 1.442(10) . ?
C1 C2 1.383(14) . ?
C1 H1 0.9500 . ?
C2 C3 1.384(14) . ?
C2 H2 0.9500 . ?
C3 C4 1.365(14) . ?
C3 H3 0.9500 . ?
C4 C5 1.390(11) . ?
C4 H4 0.9500 . ?
C5 C6 1.460(11) . ?
C6 C11 1.407(11) . ?
C6 C7 1.406(10) . ?
C7 C8 1.379(13) . ?
C7 H7 0.9500 . ?
C8 C9 1.386(13) . ?
C8 H8 0.9500 . ?
C9 C10 1.406(10) . ?
C9 H9 0.9500 . ?
C10 C11 1.411(11) . ?
C12 C13 1.402(12) . ?
C12 H12 0.9500 . ?
C13 C14 1.359(16) . ?
C13 H13 0.9500 . ?
C14 C15 1.366(15) . ?
C14 H14 0.9500 . ?
C15 C16 1.381(11) . ?
C15 H15 0.9500 . ?
C16 C17 1.484(11) . ?
C17 C18 1.387(11) . ?
C17 C22 1.416(10) . ?
C18 C19 1.381(13) . ?
C18 H18 0.9500 . ?
C19 C20 1.394(12) . ?
C19 H19 0.9500 . ?
C20 C21 1.420(11) . ?
C20 H20 0.9500 . ?
C21 C22 1.403(11) . ?
C23 C28 1.380(11) . ?
C23 C24 1.387(11) . ?
C24 C25 1.380(13) . ?
C24 H24 0.9500 . ?
C25 C26 1.366(14) . ?
C25 H25 0.9500 . ?
C26 C27 1.380(14) . ?
C26 H26 0.9500 . ?
C27 C28 1.386(12) . ?
C27 H27 0.9500 . ?
C28 H28 0.9500 . ?
C29 C30 1.364(12) . ?
C29 H29 0.9500 . ?
C30 C31 1.374(14) . ?
C30 H30 0.9500 . ?
C31 C32 1.373(13) . ?
C31 H31 0.9500 . ?
C32 C33 1.396(11) . ?
C32 H32 0.9500 . ?
C33 C34 1.475(11) . ?
C34 C35 1.373(12) . ?
C34 C39 1.423(10) . ?
C35 C36 1.392(13) . ?
C35 H35 0.9500 . ?
C36 C37 1.354(13) . ?
C36 H36 0.9500 . ?
C37 C38 1.428(11) . ?
C37 H37 0.9500 . ?
C38 C39 1.403(11) . ?
C40 C41 1.378(13) . ?
C40 H40 0.9500 . ?
C41 C42 1.364(14) . ?
C41 H41 0.9500 . ?
C42 C43 1.365(14) . ?
C42 H42 0.9500 . ?
C43 C44 1.382(12) . ?
C43 H43 0.9500 . ?
C44 C45 1.477(11) . ?
C45 C46 1.380(11) . ?
C45 C50 1.425(11) . ?
C46 C47 1.372(12) . ?
C46 H46 0.9500 . ?
C47 C48 1.393(12) . ?
C47 H47 0.9500 . ?
C48 C49 1.417(11) . ?
C48 H48 0.9500 . ?
C49 C50 1.395(11) . ?
C51 C52 1.386(15) . ?
C51 C56 1.399(15) . ?
C52 C53 1.402(14) . ?
C52 H52 0.9500 . ?
C53 C54 1.32(2) . ?
C53 H53 0.9500 . ?
C54 C55 1.39(2) . ?
C54 H54 0.9500 . ?
C55 C56 1.443(19) . ?
C55 H55 0.9500 . ?
C56 H56 0.9500 . ?
C57 C58 1.342(13) . ?
C57 H57 0.9500 . ?
C58 C59 1.354(14) . ?
C58 H58 0.9500 . ?
C59 C60 1.392(14) . ?
C59 H59 0.9500 . ?
C60 C61 1.379(12) . ?
C60 H60 0.9500 . ?
C61 C62 1.451(11) . ?
C62 C63 1.397(11) . ?
C62 C67 1.412(11) . ?
C63 C64 1.385(13) . ?
C63 H63 0.9500 . ?
C64 C65 1.370(13) . ?
C64 H64 0.9500 . ?
C65 C66 1.392(12) . ?
C65 H65 0.9500 . ?
C66 C67 1.397(10) . ?
C68 C69 1.398(14) . ?
C68 H68 0.9500 . ?
C69 C70 1.385(16) . ?
C69 H69 0.9500 . ?
C70 C71 1.378(16) . ?
C70 H70 0.9500 . ?
C71 C72 1.378(12) . ?
C71 H71 0.9500 . ?
C72 C73 1.476(14) . ?
C73 C74 1.384(14) . ?
C73 C78 1.403(11) . ?
C74 C75 1.399(18) . ?
C74 H74 0.9500 . ?
C75 C76 1.340(16) . ?
C75 H75 0.9500 . ?
C76 C77 1.414(13) . ?
C76 H76 0.9500 . ?
C77 C78 1.399(12) . ?
C79 C84 1.381(13) . ?
C79 C80 1.409(14) . ?
C80 C81 1.401(17) . ?
C80 H80 0.9500 . ?
C81 C82 1.36(2) . ?
C81 H81 0.9500 . ?
C82 C83 1.35(2) . ?
C82 H82 0.9500 . ?
C83 C84 1.373(14) . ?
C83 H83 0.9500 . ?
C84 H84 0.9500 . ?
Cl1 C85 1.55(4) . ?
Cl2 C85 1.77(4) . ?
C85 H85A 0.9900 . ?
C85 H85B 0.9900 . ?

loop_
_geom_torsion_atom_site_label_1
_geom_torsion_atom_site_label_2
_geom_torsion_atom_site_label_3
_geom_torsion_atom_site_label_4
_geom_torsion
_geom_torsion_site_symmetry_1
_geom_torsion_site_symmetry_2
_geom_torsion_site_symmetry_3
_geom_torsion_site_symmetry_4
_geom_torsion_publ_flag
C22 Pt1 N1 C1 -115.1(16) . . . . ?
C11 Pt1 N1 C1 -167.8(8) . . . . ?
N2 Pt1 N1 C1 14.4(9) . . . . ?
C22 Pt1 N1 C5 56.2(18) . . . . ?
C11 Pt1 N1 C5 3.4(5) . . . . ?
N2 Pt1 N1 C5 -174.4(5) . . . . ?
C22 Pt1 N2 C12 -174.1(8) . . . . ?
C11 Pt1 N2 C12 -146(2) . . . . ?
N1 Pt1 N2 C12 13.2(8) . . . . ?
C22 Pt1 N2 C16 8.7(5) . . . . ?
C11 Pt1 N2 C16 37(3) . . . . ?
N1 Pt1 N2 C16 -164.1(5) . . . . ?
C50 Pt2 N4 C29 -174.6(19) . . . . ?
C39 Pt2 N4 C29 176.9(8) . . . . ?
N5 Pt2 N4 C29 -5.3(8) . . . . ?
C50 Pt2 N4 C33 9(2) . . . . ?
C39 Pt2 N4 C33 0.0(5) . . . . ?
N5 Pt2 N4 C33 177.8(5) . . . . ?
C50 Pt2 N5 C40 -177.0(9) . . . . ?
C39 Pt2 N5 C40 166(2) . . . . ?
N4 Pt2 N5 C40 4.3(9) . . . . ?
C50 Pt2 N5 C44 0.2(5) . . . . ?
C39 Pt2 N5 C44 -17(2) . . . . ?
N4 Pt2 N5 C44 -178.5(5) . . . . ?
C78 Pt3 N7 C57 138.0(19) . . . . ?
C67 Pt3 N7 C57 174.1(7) . . . . ?
N8 Pt3 N7 C57 -8.4(7) . . . . ?
C78 Pt3 N7 C61 -41(2) . . . . ?
C67 Pt3 N7 C61 -4.7(5) . . . . ?
N8 Pt3 N7 C61 172.9(5) . . . . ?
C78 Pt3 N8 C68 171.5(9) . . . . ?
C67 Pt3 N8 C68 146.9(19) . . . . ?
N7 Pt3 N8 C68 -12.9(9) . . . . ?
C78 Pt3 N8 C72 -6.8(6) . . . . ?
C67 Pt3 N8 C72 -31(2) . . . . ?
N7 Pt3 N8 C72 168.8(5) . . . . ?
C5 N1 C1 C2 5.7(15) . . . . ?
Pt1 N1 C1 C2 176.5(9) . . . . ?
N1 C1 C2 C3 -1.3(19) . . . . ?
C1 C2 C3 C4 -2.7(19) . . . . ?
C2 C3 C4 C5 2.1(18) . . . . ?
C1 N1 C5 C4 -6.1(12) . . . . ?
Pt1 N1 C5 C4 -178.3(6) . . . . ?
C1 N1 C5 C6 171.6(8) . . . . ?
Pt1 N1 C5 C6 -0.5(8) . . . . ?
C3 C4 C5 N1 2.3(14) . . . . ?
C3 C4 C5 C6 -175.2(9) . . . . ?
N1 C5 C6 C11 -4.2(10) . . . . ?
C4 C5 C6 C11 173.4(7) . . . . ?
N1 C5 C6 C7 178.0(7) . . . . ?
C4 C5 C6 C7 -4.4(12) . . . . ?
C11 C6 C7 C8 -0.5(12) . . . . ?
C5 C6 C7 C8 177.2(7) . . . . ?
C6 C7 C8 C9 -0.2(13) . . . . ?
C7 C8 C9 C10 0.4(13) . . . . ?
C8 C9 C10 C11 0.2(11) . . . . ?
C8 C9 C10 N3 -179.7(7) . . . . ?
C21 N3 C10 C9 177.7(7) . . . . ?
C23 N3 C10 C9 -3.6(9) . . . . ?
C21 N3 C10 C11 -2.3(11) . . . . ?
C23 N3 C10 C11 176.4(6) . . . . ?
C7 C6 C11 C10 1.1(10) . . . . ?
C5 C6 C11 C10 -176.7(6) . . . . ?
C7 C6 C11 Pt1 -175.0(6) . . . . ?
C5 C6 C11 Pt1 7.2(8) . . . . ?
C9 C10 C11 C6 -0.9(10) . . . . ?
N3 C10 C11 C6 179.0(6) . . . . ?
C9 C10 C11 Pt1 174.7(5) . . . . ?
N3 C10 C11 Pt1 -5.4(10) . . . . ?
C22 Pt1 C11 C6 -178.3(5) . . . . ?
N1 Pt1 C11 C6 -5.7(5) . . . . ?
N2 Pt1 C11 C6 154(2) . . . . ?
C22 Pt1 C11 C10 6.0(6) . . . . ?
N1 Pt1 C11 C10 178.6(6) . . . . ?
N2 Pt1 C11 C10 -22(3) . . . . ?
C16 N2 C12 C13 1.5(15) . . . . ?
Pt1 N2 C12 C13 -175.7(8) . . . . ?
N2 C12 C13 C14 2.4(17) . . . . ?
C12 C13 C14 C15 -3.0(16) . . . . ?
C13 C14 C15 C16 0.1(15) . . . . ?
C12 N2 C16 C15 -4.6(11) . . . . ?
Pt1 N2 C16 C15 173.0(6) . . . . ?
C12 N2 C16 C17 175.2(7) . . . . ?
Pt1 N2 C16 C17 -7.2(7) . . . . ?
C14 C15 C16 N2 3.9(13) . . . . ?
C14 C15 C16 C17 -175.8(8) . . . . ?
N2 C16 C17 C18 -177.5(6) . . . . ?
C15 C16 C17 C18 2.2(11) . . . . ?
N2 C16 C17 C22 0.7(9) . . . . ?
C15 C16 C17 C22 -179.6(7) . . . . ?
C22 C17 C18 C19 0.5(11) . . . . ?
C16 C17 C18 C19 178.6(7) . . . . ?
C17 C18 C19 C20 -1.1(12) . . . . ?
C18 C19 C20 C21 0.0(12) . . . . ?
C10 N3 C21 C22 7.8(11) . . . . ?
C23 N3 C21 C22 -170.9(6) . . . . ?
C10 N3 C21 C20 -170.7(7) . . . . ?
C23 N3 C21 C20 10.6(9) . . . . ?
C19 C20 C21 C22 1.7(11) . . . . ?
C19 C20 C21 N3 -179.7(7) . . . . ?
N3 C21 C22 C17 179.3(6) . . . . ?
C20 C21 C22 C17 -2.2(9) . . . . ?
N3 C21 C22 Pt1 -5.1(10) . . . . ?
C20 C21 C22 Pt1 173.3(5) . . . . ?
C18 C17 C22 C21 1.2(10) . . . . ?
C16 C17 C22 C21 -177.0(6) . . . . ?
C18 C17 C22 Pt1 -174.9(5) . . . . ?
C16 C17 C22 Pt1 6.9(7) . . . . ?
C11 Pt1 C22 C21 -1.0(6) . . . . ?
N1 Pt1 C22 C21 -52.9(18) . . . . ?
N2 Pt1 C22 C21 176.1(6) . . . . ?
C11 Pt1 C22 C17 174.7(5) . . . . ?
N1 Pt1 C22 C17 122.8(15) . . . . ?
N2 Pt1 C22 C17 -8.2(5) . . . . ?
C21 N3 C23 C28 85.3(8) . . . . ?
C10 N3 C23 C28 -93.6(8) . . . . ?
C21 N3 C23 C24 -92.8(9) . . . . ?
C10 N3 C23 C24 88.3(9) . . . . ?
C28 C23 C24 C25 0.1(13) . . . . ?
N3 C23 C24 C25 178.2(8) . . . . ?
C23 C24 C25 C26 0.4(14) . . . . ?
C24 C25 C26 C27 -0.8(15) . . . . ?
C25 C26 C27 C28 0.6(14) . . . . ?
C24 C23 C28 C27 -0.2(12) . . . . ?
N3 C23 C28 C27 -178.3(7) . . . . ?
C26 C27 C28 C23 -0.1(12) . . . . ?
C33 N4 C29 C30 -3.1(14) . . . . ?
Pt2 N4 C29 C30 -179.7(8) . . . . ?
N4 C29 C30 C31 4.6(16) . . . . ?
C29 C30 C31 C32 -2.3(15) . . . . ?
C30 C31 C32 C33 -1.2(14) . . . . ?
C29 N4 C33 C32 -0.7(11) . . . . ?
Pt2 N4 C33 C32 176.5(6) . . . . ?
C29 N4 C33 C34 -178.9(8) . . . . ?
Pt2 N4 C33 C34 -1.7(8) . . . . ?
C31 C32 C33 N4 2.7(13) . . . . ?
C31 C32 C33 C34 -179.2(8) . . . . ?
N4 C33 C34 C35 -177.4(8) . . . . ?
C32 C33 C34 C35 4.6(13) . . . . ?
N4 C33 C34 C39 3.1(10) . . . . ?
C32 C33 C34 C39 -175.0(7) . . . . ?
C39 C34 C35 C36 1.5(14) . . . . ?
C33 C34 C35 C36 -178.1(9) . . . . ?
C34 C35 C36 C37 -0.8(16) . . . . ?
C35 C36 C37 C38 0.4(16) . . . . ?
C49 N6 C38 C39 -5.7(13) . . . . ?
C51 N6 C38 C39 171.8(7) . . . . ?
C49 N6 C38 C37 174.0(8) . . . . ?
C51 N6 C38 C37 -8.5(11) . . . . ?
C36 C37 C38 N6 179.7(9) . . . . ?
C36 C37 C38 C39 -0.6(14) . . . . ?
N6 C38 C39 C34 -179.2(7) . . . . ?
C37 C38 C39 C34 1.1(11) . . . . ?
N6 C38 C39 Pt2 1.9(11) . . . . ?
C37 C38 C39 Pt2 -177.8(6) . . . . ?
C35 C34 C39 C38 -1.6(12) . . . . ?
C33 C34 C39 C38 178.0(7) . . . . ?
C35 C34 C39 Pt2 177.4(7) . . . . ?
C33 C34 C39 Pt2 -3.0(9) . . . . ?
C50 Pt2 C39 C38 1.6(7) . . . . ?
N5 Pt2 C39 C38 19(3) . . . . ?
N4 Pt2 C39 C38 -179.4(7) . . . . ?
C50 Pt2 C39 C34 -177.3(6) . . . . ?
N5 Pt2 C39 C34 -160(2) . . . . ?
N4 Pt2 C39 C34 1.7(5) . . . . ?
C44 N5 C40 C41 0.5(16) . . . . ?
Pt2 N5 C40 C41 177.7(9) . . . . ?
N5 C40 C41 C42 -0.2(19) . . . . ?
C40 C41 C42 C43 0.2(18) . . . . ?
C41 C42 C43 C44 -0.7(17) . . . . ?
C40 N5 C44 C43 -1.0(12) . . . . ?
Pt2 N5 C44 C43 -178.6(7) . . . . ?
C40 N5 C44 C45 178.2(8) . . . . ?
Pt2 N5 C44 C45 0.7(8) . . . . ?
C42 C43 C44 N5 1.1(14) . . . . ?
C42 C43 C44 C45 -178.1(9) . . . . ?
N5 C44 C45 C46 179.7(7) . . . . ?
C43 C44 C45 C46 -1.1(12) . . . . ?
N5 C44 C45 C50 -1.5(9) . . . . ?
C43 C44 C45 C50 177.7(8) . . . . ?
C50 C45 C46 C47 -0.9(12) . . . . ?
C44 C45 C46 C47 177.8(8) . . . . ?
C45 C46 C47 C48 1.7(14) . . . . ?
C46 C47 C48 C49 -1.5(14) . . . . ?
C38 N6 C49 C50 4.8(13) . . . . ?
C51 N6 C49 C50 -172.7(7) . . . . ?
C38 N6 C49 C48 -174.9(8) . . . . ?
C51 N6 C49 C48 7.6(11) . . . . ?
C47 C48 C49 C50 0.6(13) . . . . ?
C47 C48 C49 N6 -179.7(8) . . . . ?
N6 C49 C50 C45 -179.5(7) . . . . ?
C48 C49 C50 C45 0.2(11) . . . . ?
N6 C49 C50 Pt2 -0.1(11) . . . . ?
C48 C49 C50 Pt2 179.6(6) . . . . ?
C46 C45 C50 C49 -0.1(11) . . . . ?
C44 C45 C50 C49 -178.9(6) . . . . ?
C46 C45 C50 Pt2 -179.5(6) . . . . ?
C44 C45 C50 Pt2 1.7(8) . . . . ?
C39 Pt2 C50 C49 -2.5(7) . . . . ?
N5 Pt2 C50 C49 179.6(7) . . . . ?
N4 Pt2 C50 C49 -11(3) . . . . ?
C39 Pt2 C50 C45 176.9(5) . . . . ?
N5 Pt2 C50 C45 -1.0(5) . . . . ?
N4 Pt2 C50 C45 168.5(18) . . . . ?
C38 N6 C51 C52 -91.7(10) . . . . ?
C49 N6 C51 C52 86.1(10) . . . . ?
C38 N6 C51 C56 92.1(10) . . . . ?
C49 N6 C51 C56 -90.2(10) . . . . ?
C56 C51 C52 C53 0.1(14) . . . . ?
N6 C51 C52 C53 -176.0(8) . . . . ?
C51 C52 C53 C54 0.2(16) . . . . ?
C52 C53 C54 C55 -0.3(17) . . . . ?
C53 C54 C55 C56 0.1(17) . . . . ?
C52 C51 C56 C55 -0.3(14) . . . . ?
N6 C51 C56 C55 175.8(8) . . . . ?
C54 C55 C56 C51 0.2(15) . . . . ?
C61 N7 C57 C58 -1.8(13) . . . . ?
Pt3 N7 C57 C58 179.5(7) . . . . ?
N7 C57 C58 C59 -0.9(15) . . . . ?
C57 C58 C59 C60 1.9(16) . . . . ?
C58 C59 C60 C61 -0.1(16) . . . . ?
C57 N7 C61 C60 3.6(12) . . . . ?
Pt3 N7 C61 C60 -177.5(7) . . . . ?
C57 N7 C61 C62 -174.2(7) . . . . ?
Pt3 N7 C61 C62 4.7(8) . . . . ?
C59 C60 C61 N7 -2.7(14) . . . . ?
C59 C60 C61 C62 174.9(9) . . . . ?
N7 C61 C62 C63 179.3(7) . . . . ?
C60 C61 C62 C63 1.6(13) . . . . ?
N7 C61 C62 C67 -1.8(10) . . . . ?
C60 C61 C62 C67 -179.5(8) . . . . ?
C67 C62 C63 C64 0.2(12) . . . . ?
C61 C62 C63 C64 179.0(8) . . . . ?
C62 C63 C64 C65 1.0(14) . . . . ?
C63 C64 C65 C66 -1.4(15) . . . . ?
C64 C65 C66 C67 0.6(13) . . . . ?
C64 C65 C66 N9 -178.4(8) . . . . ?
C77 N9 C66 C65 -176.1(8) . . . . ?
C79 N9 C66 C65 5.8(11) . . . . ?
C77 N9 C66 C67 4.9(12) . . . . ?
C79 N9 C66 C67 -173.2(7) . . . . ?
C65 C66 C67 C62 0.6(11) . . . . ?
N9 C66 C67 C62 179.5(7) . . . . ?
C65 C66 C67 Pt3 -176.6(6) . . . . ?
N9 C66 C67 Pt3 2.3(10) . . . . ?
C63 C62 C67 C66 -1.0(11) . . . . ?
C61 C62 C67 C66 -179.8(6) . . . . ?
C63 C62 C67 Pt3 176.6(6) . . . . ?
C61 C62 C67 Pt3 -2.3(8) . . . . ?
C78 Pt3 C67 C66 -3.7(6) . . . . ?
N7 Pt3 C67 C66 -179.1(7) . . . . ?
N8 Pt3 C67 C66 21(2) . . . . ?
C78 Pt3 C67 C62 179.0(5) . . . . ?
N7 Pt3 C67 C62 3.6(5) . . . . ?
N8 Pt3 C67 C62 -156.7(19) . . . . ?
C72 N8 C68 C69 -5.6(15) . . . . ?
Pt3 N8 C68 C69 176.1(8) . . . . ?
N8 C68 C69 C70 2.8(17) . . . . ?
C68 C69 C70 C71 1.7(17) . . . . ?
C69 C70 C71 C72 -3.1(17) . . . . ?
C68 N8 C72 C71 3.9(13) . . . . ?
Pt3 N8 C72 C71 -177.5(7) . . . . ?
C68 N8 C72 C73 -174.0(8) . . . . ?
Pt3 N8 C72 C73 4.6(9) . . . . ?
C70 C71 C72 N8 0.3(15) . . . . ?
C70 C71 C72 C73 178.0(9) . . . . ?
N8 C72 C73 C74 -179.1(10) . . . . ?
C71 C72 C73 C74 3.0(15) . . . . ?
N8 C72 C73 C78 1.7(11) . . . . ?
C71 C72 C73 C78 -176.2(8) . . . . ?
C78 C73 C74 C75 -1.0(19) . . . . ?
C72 C73 C74 C75 179.8(12) . . . . ?
C73 C74 C75 C76 7(2) . . . . ?
C74 C75 C76 C77 -9(3) . . . . ?
C66 N9 C77 C78 -9.7(14) . . . . ?
C79 N9 C77 C78 168.3(8) . . . . ?
C66 N9 C77 C76 171.8(10) . . . . ?
C79 N9 C77 C76 -10.2(13) . . . . ?
C75 C76 C77 N9 -175.6(13) . . . . ?
C75 C76 C77 C78 6(2) . . . . ?
N9 C77 C78 C73 -178.8(8) . . . . ?
C76 C77 C78 C73 -0.3(13) . . . . ?
N9 C77 C78 Pt3 6.8(13) . . . . ?
C76 C77 C78 Pt3 -174.7(8) . . . . ?
C74 C73 C78 C77 -2.0(14) . . . . ?
C72 C73 C78 C77 177.2(8) . . . . ?
C74 C73 C78 Pt3 173.1(9) . . . . ?
C72 C73 C78 Pt3 -7.7(10) . . . . ?
C67 Pt3 C78 C77 -0.6(7) . . . . ?
N7 Pt3 C78 C77 35(2) . . . . ?
N8 Pt3 C78 C77 -177.7(8) . . . . ?
C67 Pt3 C78 C73 -175.2(6) . . . . ?
N7 Pt3 C78 C73 -139.6(18) . . . . ?
N8 Pt3 C78 C73 7.7(6) . . . . ?
C77 N9 C79 C84 -92.2(10) . . . . ?
C66 N9 C79 C84 86.1(10) . . . . ?
C77 N9 C79 C80 86.8(11) . . . . ?
C66 N9 C79 C80 -94.9(10) . . . . ?
C84 C79 C80 C81 -0.1(18) . . . . ?
N9 C79 C80 C81 -179.2(11) . . . . ?
C79 C80 C81 C82 -3(2) . . . . ?
C80 C81 C82 C83 7(2) . . . . ?
C81 C82 C83 C84 -8(2) . . . . ?
C82 C83 C84 C79 4.4(19) . . . . ?
C80 C79 C84 C83 -0.5(16) . . . . ?
N9 C79 C84 C83 178.5(9) . . . . ?
